data_2202898
loop_
_publ_author_name
'Hai-Liang Zhu'
'Qing-Fu Zeng'
'Dong-Sheng Xia'
'Xiu-Ying Liu'
'Da-Qi Wang'

_publ_section_title
;
 Bis(4-aminopyridine)silver(I) trifluoroacetate
;
_journal_issue 9
_journal_name_full 'Acta Crystallographica Section E'
_journal_page_first m726
_journal_page_last m728
_journal_paper_doi 10.1107/S1600536803017422
_journal_volume 59
_journal_year 2003
_chemical_formula_iupac '[Ag (C5 H6 N2)2] (C F3 O2)'
_chemical_formula_moiety 'C10 H12 Ag N4 1+, C2 F3 O2 1-'
_chemical_formula_sum 'C12 H12 Ag F3 N4 O2'
_chemical_formula_weight 409.13
_chemical_name_systematic
;
Bis(4-aminopyridine)silver(I) trifluoroacetate
;
_space_group_IT_number 2
_symmetry_cell_setting triclinic
_symmetry_space_group_name_Hall '-P 1'
_symmetry_space_group_name_H-M 'P -1'
_atom_sites_solution_hydrogens geom
_atom_sites_solution_primary direct
_atom_sites_solution_secondary difmap
_audit_creation_method SHELXL-97
_cell_angle_alpha 115.206(9)
_cell_angle_beta 108.078(8)
_cell_angle_gamma 92.793(10)
_cell_formula_units_Z 2
_cell_length_a 9.492(7)
_cell_length_b 9.803(7)
_cell_length_c 10.002(7)
_cell_measurement_reflns_used 2092
_cell_measurement_temperature 298(2)
_cell_measurement_theta_max 25.089
_cell_measurement_theta_min 2.309
_cell_volume 782.6(10)
_computing_cell_refinement SMART
_computing_data_collection 'SMART (Siemens, 1996)'
_computing_data_reduction 'SHELXTL (Sheldrick, 1997)'
_computing_molecular_graphics SHELXTL
_computing_publication_material SHELXTL
_computing_structure_refinement 'SHELXL97 (Sheldrick, 1997)'
_computing_structure_solution 'SHELXS97 (Sheldrick, 1990)'
_diffrn_ambient_temperature 298(2)
_diffrn_measured_fraction_theta_full 0.983
_diffrn_measured_fraction_theta_max 0.983
_diffrn_measurement_device_type 'Siemens SMART CCD area-detector'
_diffrn_measurement_method '\f and \w'
_diffrn_radiation_monochromator graphite
_diffrn_radiation_source 'fine-focus sealed tube'
_diffrn_radiation_type MoK\a
_diffrn_radiation_wavelength 0.71073
_diffrn_reflns_av_R_equivalents 0.0151
_diffrn_reflns_av_sigmaI/netI 0.0268
_diffrn_reflns_limit_h_max 11
_diffrn_reflns_limit_h_min -11
_diffrn_reflns_limit_k_max 11
_diffrn_reflns_limit_k_min -7
_diffrn_reflns_limit_l_max 11
_diffrn_reflns_limit_l_min -11
_diffrn_reflns_number 3984
_diffrn_reflns_theta_full 25.03
_diffrn_reflns_theta_max 25.03
_diffrn_reflns_theta_min 2.31
_diffrn_standards_decay_% 0
_diffrn_standards_number 0
_exptl_absorpt_coefficient_mu 1.330
_exptl_absorpt_correction_T_max 0.8255
_exptl_absorpt_correction_T_min 0.6756
_exptl_absorpt_correction_type multi-scan
_exptl_absorpt_process_details '(SADABS; Sheldrick, 1996)'
_exptl_crystal_colour colorless
_exptl_crystal_density_diffrn 1.736
_exptl_crystal_density_method 'not measured'
_exptl_crystal_description prism
_exptl_crystal_F_000 404
_exptl_crystal_size_max 0.32
_exptl_crystal_size_mid 0.27
_exptl_crystal_size_min 0.15
_refine_diff_density_max 0.935
_refine_diff_density_min -0.668
_refine_ls_extinction_method none
_refine_ls_goodness_of_fit_ref 1.060
_refine_ls_hydrogen_treatment constr
_refine_ls_matrix_type full
_refine_ls_number_parameters 199
_refine_ls_number_reflns 2720
_refine_ls_number_restraints 6
_refine_ls_restrained_S_all 1.072
_refine_ls_R_factor_all 0.0543
_refine_ls_R_factor_gt 0.0442
_refine_ls_shift/su_max 0.001
_refine_ls_shift/su_mean <0.001
_refine_ls_structure_factor_coef Fsqd
_refine_ls_weighting_details 'calc w = 1/[\s^2^(Fo^2^)+(0.0848P)^2^+0.1491P] where P = (Fo^2^+2Fc^2^)/3'
_refine_ls_weighting_scheme calc
_refine_ls_wR_factor_gt 0.1251
_refine_ls_wR_factor_ref 0.1328
_reflns_number_gt 2200
_reflns_number_total 2720
_reflns_threshold_expression I>2\s(I)
_cod_data_source_file su6040.cif
_cod_data_source_block I
_cod_depositor_comments
;
The following automatic conversions were performed:
'_symmetry_cell_setting' value 'Triclinic' changed to 'triclinic'
according to '/home/saulius/struct/CIF-dictionaries/cif_core.dic'
dictionary named 'cif_core.dic' version 2.4.1 from 2010-06-29.

Automatic conversion script
Id: cif_fix_enum 1527 2010-12-29 10:47:43Z saulius 

The following automatic conversions were performed:

'_symmetry_cell_setting' value 'Triclinic' changed to 'triclinic'
according to /home/saulius/struct/CIF-dictionaries/cif_core.dic
dictionary named 'cif_core.dic' version 2.4.1 from 2010-06-29.

Automatic conversion script
Id: cif_fix_values 1715 2011-07-08 13:25:40Z adriana 
;
_cod_database_code 2202898
_cod_database_fobs_code 2202898

loop_
_symmetry_equiv_pos_as_xyz
'x, y, z'
'-x, -y, -z'

loop_
_atom_site_label
_atom_site_fract_x
_atom_site_fract_y
_atom_site_fract_z
_atom_site_U_iso_or_equiv
_atom_site_adp_type
_atom_site_calc_flag
_atom_site_refinement_flags
_atom_site_occupancy
_atom_site_disorder_assembly
_atom_site_disorder_group
_atom_site_type_symbol
Ag1 0.85785(4) 0.81146(4) 0.13823(5) 0.0720(2) Uani d . 1 . . Ag
F1 0.8563(10) 0.9584(8) 0.5144(7) 0.233(5) Uani d D 1 . . F
F2 0.8111(10) 0.8823(9) 0.6519(5) 0.220(4) Uani d D 1 . . F
F3 0.6613(10) 0.9677(10) 0.5485(13) 0.338(8) Uani d D 1 . . F
N1 1.0028(4) 0.6663(4) 0.1821(5) 0.0576(9) Uani d . 1 . . N
N2 1.3307(5) 0.4377(6) 0.3243(6) 0.0788(13) Uani d . 1 . . N
H2A 1.3129 0.3791 0.3638 0.095 Uiso calc R 1 . . H
H2B 1.4164 0.4493 0.3139 0.095 Uiso calc R 1 . . H
N3 0.7608(5) 0.9921(5) 0.1097(5) 0.0608(10) Uani d . 1 . . N
N4 0.5651(5) 1.3482(5) 0.0635(5) 0.0659(10) Uani d . 1 . . N
H4A 0.5164 1.3381 -0.0295 0.079 Uiso calc R 1 . . H
H4B 0.5724 1.4313 0.1465 0.079 Uiso calc R 1 . . H
O1 0.6433(5) 0.7312(5) 0.2514(4) 0.0777(10) Uani d . 1 . . O
O2 0.6495(5) 0.6200(4) 0.4028(5) 0.0740(10) Uani d . 1 . . O
C1 0.9802(6) 0.5731(6) 0.2444(7) 0.0656(13) Uani d . 1 . . C
H1 0.8873 0.5601 0.2550 0.079 Uiso calc R 1 . . H
C2 1.0833(5) 0.4973(6) 0.2925(6) 0.0606(12) Uani d . 1 . . C
H2 1.0600 0.4353 0.3350 0.073 Uiso calc R 1 . . H
C3 1.2246(5) 0.5112(5) 0.2788(5) 0.0546(10) Uani d . 1 . . C
C4 1.2474(5) 0.6056(6) 0.2104(6) 0.0614(12) Uani d . 1 . . C
H4 1.3382 0.6182 0.1954 0.074 Uiso calc R 1 . . H
C5 1.1387(6) 0.6774(6) 0.1668(6) 0.0617(12) Uani d . 1 . . C
H5 1.1585 0.7393 0.1228 0.074 Uiso calc R 1 . . H
C6 0.6847(6) 0.9820(6) -0.0329(6) 0.0568(11) Uani d . 1 . . C
H6 0.6752 0.8917 -0.1229 0.068 Uiso calc R 1 . . H
C7 0.6196(5) 1.0978(5) -0.0537(5) 0.0557(11) Uani d . 1 . . C
H7 0.5694 1.0855 -0.1554 0.067 Uiso calc R 1 . . H
C8 0.6299(5) 1.2340(5) 0.0793(5) 0.0501(10) Uani d . 1 . . C
C9 0.7108(5) 1.2446(6) 0.2283(5) 0.0601(12) Uani d . 1 . . C
H9 0.7231 1.3334 0.3208 0.072 Uiso calc R 1 . . H
C10 0.7711(6) 1.1240(6) 0.2364(6) 0.0647(12) Uani d . 1 . . C
H10 0.8230 1.1336 0.3366 0.078 Uiso calc R 1 . . H
C11 0.6726(5) 0.7286(5) 0.3786(5) 0.0522(10) Uani d . 1 . . C
C12 0.7508(9) 0.8820(7) 0.5228(7) 0.0909(19) Uani d D 1 . . C

loop_
_atom_site_aniso_label
_atom_site_aniso_U_11
_atom_site_aniso_U_22
_atom_site_aniso_U_33
_atom_site_aniso_U_12
_atom_site_aniso_U_13
_atom_site_aniso_U_23
Ag1 0.0709(3) 0.0625(3) 0.0866(3) 0.0243(2) 0.0234(2) 0.0409(2)
F1 0.316(10) 0.170(6) 0.116(4) -0.144(7) 0.050(5) 0.022(4)
F2 0.314(9) 0.179(6) 0.066(3) -0.102(6) 0.004(4) 0.031(3)
F3 0.216(8) 0.193(8) 0.290(11) 0.100(7) 0.013(8) -0.114(8)
N1 0.053(2) 0.052(2) 0.068(2) 0.0136(17) 0.0181(18) 0.030(2)
N2 0.065(3) 0.101(4) 0.111(4) 0.036(3) 0.042(3) 0.076(3)
N3 0.064(2) 0.057(2) 0.066(2) 0.0166(19) 0.0238(19) 0.033(2)
N4 0.080(3) 0.053(2) 0.062(2) 0.021(2) 0.021(2) 0.026(2)
O1 0.084(2) 0.092(3) 0.052(2) 0.010(2) 0.0174(17) 0.035(2)
O2 0.090(3) 0.061(2) 0.077(2) 0.0154(19) 0.032(2) 0.0357(19)
C1 0.052(3) 0.071(3) 0.084(3) 0.013(2) 0.029(2) 0.042(3)
C2 0.060(3) 0.060(3) 0.080(3) 0.013(2) 0.033(2) 0.043(3)
C3 0.053(2) 0.057(3) 0.053(2) 0.011(2) 0.019(2) 0.026(2)
C4 0.055(3) 0.073(3) 0.070(3) 0.014(2) 0.028(2) 0.042(3)
C5 0.066(3) 0.060(3) 0.065(3) 0.010(2) 0.024(2) 0.036(2)
C6 0.067(3) 0.052(3) 0.059(3) 0.016(2) 0.032(2) 0.026(2)
C7 0.064(3) 0.057(3) 0.049(2) 0.009(2) 0.023(2) 0.026(2)
C8 0.050(2) 0.048(2) 0.055(2) 0.0069(19) 0.0200(19) 0.026(2)
C9 0.065(3) 0.053(3) 0.051(2) 0.013(2) 0.014(2) 0.019(2)
C10 0.066(3) 0.065(3) 0.055(3) 0.012(2) 0.011(2) 0.029(3)
C11 0.049(2) 0.052(3) 0.055(3) 0.013(2) 0.021(2) 0.023(2)
C12 0.129(6) 0.070(4) 0.067(4) 0.003(4) 0.041(4) 0.023(3)

loop_
_atom_type_symbol
_atom_type_description
_atom_type_scat_dispersion_real
_atom_type_scat_dispersion_imag
_atom_type_scat_source
C C 0.0033 0.0016 'International Tables Vol C Tables 4.2.6.8 and 6.1.1.4'
H H 0.0000 0.0000 'International Tables Vol C Tables 4.2.6.8 and 6.1.1.4'
N N 0.0061 0.0033 'International Tables Vol C Tables 4.2.6.8 and 6.1.1.4'
O O 0.0106 0.0060 'International Tables Vol C Tables 4.2.6.8 and 6.1.1.4'
Ag Ag -0.8971 1.1015 'International Tables Vol C Tables 4.2.6.8 and 6.1.1.4'
F F 0.0171 0.0103 'International Tables Vol C Tables 4.2.6.8 and 6.1.1.4'

loop_
_geom_angle_atom_site_label_1
_geom_angle_atom_site_label_2
_geom_angle_atom_site_label_3
_geom_angle
N1 Ag1 N3 166.51(15)
C1 N1 C5 114.7(4)
C1 N1 Ag1 125.1(3)
C5 N1 Ag1 119.7(3)
C6 N3 C10 116.2(4)
C6 N3 Ag1 123.0(3)
C10 N3 Ag1 120.9(3)
N1 C1 C2 124.5(4)
C1 C2 C3 120.5(4)
N2 C3 C2 122.8(4)
N2 C3 C4 122.0(4)
C2 C3 C4 115.2(4)
C5 C4 C3 120.2(4)
C4 C5 N1 124.8(5)
N3 C6 C7 123.8(4)
C6 C7 C8 119.5(4)
N4 C8 C7 121.1(4)
N4 C8 C9 122.3(4)
C7 C8 C9 116.6(4)
C10 C9 C8 119.5(4)
N3 C10 C9 124.5(5)
O2 C11 O1 128.9(5)
O2 C11 C12 116.6(5)
O1 C11 C12 114.5(5)
F3 C12 F2 103.0(8)
F3 C12 F1 105.1(8)
F2 C12 F1 102.9(7)
F3 C12 C11 111.4(7)
F2 C12 C11 117.7(6)
F1 C12 C11 115.2(5)

loop_
_geom_bond_atom_site_label_1
_geom_bond_atom_site_label_2
_geom_bond_site_symmetry_2
_geom_bond_distance
_geom_bond_publ_flag
Ag1 N1 . 2.111(4) ?
Ag1 N3 . 2.119(4) ?
F1 C12 . 1.266(8) ?
F2 C12 . 1.238(8) ?
F3 C12 . 1.231(9) ?
N1 C1 . 1.348(7) ?
N1 C5 . 1.350(6) ?
N2 C3 . 1.344(6) ?
N3 C6 . 1.342(7) ?
N3 C10 . 1.343(7) ?
N4 C8 . 1.347(6) ?
O1 C11 . 1.227(6) ?
O2 C11 . 1.212(6) ?
C1 C2 . 1.351(7) ?
C2 C3 . 1.395(6) ?
C3 C4 . 1.408(7) ?
C4 C5 . 1.344(7) ?
C6 C7 . 1.380(7) ?
C7 C8 . 1.398(6) ?
C8 C9 . 1.405(6) ?
C9 C10 . 1.360(7) ?
C11 C12 . 1.507(8) ?

loop_
_geom_hbond_atom_site_label_D
_geom_hbond_atom_site_label_H
_geom_hbond_atom_site_label_A
_geom_hbond_site_symmetry_A
_geom_hbond_distance_DH
_geom_hbond_distance_HA
_geom_hbond_distance_DA
_geom_hbond_angle_DHA
N2 H2A O2 2_766 0.86 2.25 2.969(6) 142
N2 H2B O2 1_655 0.86 2.37 3.126(7) 146
N4 H4A O1 2_675 0.86 2.05 2.887(6) 164
N4 H4B O2 1_565 0.86 2.28 3.108(6) 162
